data_4069840
loop_
_publ_author_name
'Esteruelas, Miguel A.'
'Fern\'andez, Israel'
'Fuertes, Sara'
'L\'opez, Ana M.'
'O\~nate, Enrique'
'Sierra, Miguel A.'

_publ_section_title
;
 Aromatization of a Dihydro-3-ruthenaindolizine Complex
;
_journal_issue 16
_journal_name_full Organometallics
_journal_page_first 4876
_journal_paper_doi 10.1021/om900442m
_journal_volume 28
_journal_year 2009
_chemical_formula_sum 'C18 H34 B N6 P Ru'
_chemical_formula_weight 477.36
_chemical_name_systematic
; 
 ? 
;
_space_group_IT_number 14
_symmetry_cell_setting monoclinic
_symmetry_space_group_name_Hall '-P 2yn'
_symmetry_space_group_name_H-M 'P 1 21/n 1'
_atom_sites_solution_hydrogens geom
_atom_sites_solution_primary direct
_atom_sites_solution_secondary difmap
_audit_creation_method SHELXL-97
_cell_angle_alpha 90.00
_cell_angle_beta 107.794(4)
_cell_angle_gamma 90.00
_cell_formula_units_Z 4
_cell_length_a 11.157(3)
_cell_length_b 14.336(4)
_cell_length_c 14.188(4)
_cell_measurement_reflns_used 994
_cell_measurement_temperature 100(2)
_cell_measurement_theta_max 27
_cell_measurement_theta_min 2
_cell_volume 2160.8(10)
_computing_cell_refinement 'SAINT+ v. 6.1 (Bruker AXS, 2000)'
_computing_data_collection 'SMART v. 5.625 (Bruker AXS, 2000)'
_computing_data_reduction 'SAINT+ v. 6.1 (Bruker AXS, 2000)'
_computing_molecular_graphics 'XP, SHELXTL v. 6.1 (Bruker, 2000)'
_computing_publication_material 'XCIF, SHELXTL v. 6.1 (Bruker, 2000)'
_computing_structure_refinement 'SHELXL-97 (Sheldrick, 1997)'
_computing_structure_solution 'SHELXS-97 (Sheldrick, 1990)'
_diffrn_ambient_temperature 100(2)
_diffrn_detector_area_resol_mean 8.26
_diffrn_measured_fraction_theta_full 0.999
_diffrn_measured_fraction_theta_max 0.941
_diffrn_measurement_device_type 'Bruker SMART APEX CCD system'
_diffrn_measurement_method '\w rotations with narrow frames'
_diffrn_radiation_monochromator graphite
_diffrn_radiation_source 'fine-focus sealed tube'
_diffrn_radiation_type MoK\a
_diffrn_radiation_wavelength 0.71073
_diffrn_reflns_av_R_equivalents 0.0432
_diffrn_reflns_av_sigmaI/netI 0.0362
_diffrn_reflns_limit_h_max 14
_diffrn_reflns_limit_h_min -14
_diffrn_reflns_limit_k_max 18
_diffrn_reflns_limit_k_min -19
_diffrn_reflns_limit_l_max 19
_diffrn_reflns_limit_l_min -18
_diffrn_reflns_number 26714
_diffrn_reflns_theta_full 27.50
_diffrn_reflns_theta_max 28.88
_diffrn_reflns_theta_min 2.04
_diffrn_standards_decay_% 'no decay'
_exptl_absorpt_coefficient_mu 0.815
_exptl_absorpt_correction_T_max 0.993
_exptl_absorpt_correction_T_min 0.920
_exptl_absorpt_correction_type multi-scan
_exptl_absorpt_process_details
;
Absorption correction performed with SADABS program. This is based on the
method of Blessing: Blessing, R. H., Acta Crystallogr., Sect. A 1995, 51, 33.

SADABS: Area-Detector Absorption Correction. Bruker-AXS 
within SAINT+ package, v. 6.1 (2000).
;
_exptl_crystal_colour red
_exptl_crystal_density_diffrn 1.467
_exptl_crystal_density_method 'not measured'
_exptl_crystal_description 'irregular block'
_exptl_crystal_F_000 992
_exptl_crystal_size_max 0.10
_exptl_crystal_size_mid 0.10
_exptl_crystal_size_min 0.06
_refine_diff_density_max 0.532
_refine_diff_density_min -0.466
_refine_diff_density_rms 0.081
_refine_ls_extinction_method none
_refine_ls_goodness_of_fit_ref 1.043
_refine_ls_hydrogen_treatment mixed
_refine_ls_matrix_type full
_refine_ls_number_parameters 265
_refine_ls_number_reflns 5344
_refine_ls_number_restraints 0
_refine_ls_restrained_S_all 1.043
_refine_ls_R_factor_all 0.0379
_refine_ls_R_factor_gt 0.0299
_refine_ls_shift/su_max 0.007
_refine_ls_shift/su_mean 0.000
_refine_ls_structure_factor_coef Fsqd
_refine_ls_weighting_details 'calc w=1/[\s^2^(Fo^2^)+(0.0306P)^2^+0.9560P] where P=(Fo^2^+2Fc^2^)/3'
_refine_ls_weighting_scheme calc
_refine_ls_wR_factor_gt 0.0647
_refine_ls_wR_factor_ref 0.0676
_reflns_number_gt 4632
_reflns_number_total 5344
_reflns_threshold_expression >2sigma(I)
_cod_data_source_file om900442m_si_002.cif
_cod_data_source_block mae352as
_cod_original_cell_volume 2160.7(10)
_cod_original_sg_symbol_H-M P21/n
_cod_database_code 4069840

loop_
_symmetry_equiv_pos_as_xyz
'x, y, z'
'-x+1/2, y+1/2, -z+1/2'
'-x, -y, -z'
'x-1/2, -y-1/2, z-1/2'

loop_
_atom_site_label
_atom_site_type_symbol
_atom_site_fract_x
_atom_site_fract_y
_atom_site_fract_z
_atom_site_U_iso_or_equiv
_atom_site_adp_type
_atom_site_occupancy
_atom_site_symmetry_multiplicity
_atom_site_calc_flag
_atom_site_refinement_flags
Ru Ru 0.064360(14) 0.138178(11) 0.840508(12) 0.01132(6) Uani 1 1 d .
H01 H 0.090(2) 0.0817(16) 0.9400(16) 0.018(6) Uiso 1 1 d .
H03 H 0.202(2) 0.1792(19) 0.849(2) 0.028(7) Uiso 1 1 d .
H02 H 0.200(3) 0.142(2) 0.908(2) 0.050(9) Uiso 1 1 d .
P P 0.11923(5) 0.00587(4) 0.77331(4) 0.01328(11) Uani 1 1 d .
N1 N -0.13008(16) 0.10519(12) 0.81306(12) 0.0134(3) Uani 1 1 d .
N2 N -0.21742(16) 0.17366(12) 0.78001(12) 0.0140(4) Uani 1 1 d .
N3 N 0.01989(16) 0.25843(12) 0.91165(13) 0.0139(4) Uani 1 1 d .
N4 N -0.08777(16) 0.30698(12) 0.86762(12) 0.0138(4) Uani 1 1 d .
N5 N -0.00156(16) 0.22194(12) 0.70347(13) 0.0144(4) Uani 1 1 d .
N6 N -0.10589(16) 0.27540(12) 0.69099(12) 0.0147(4) Uani 1 1 d .
B B -0.1770(2) 0.27429(16) 0.76834(17) 0.0144(5) Uani 1 1 d .
H1B H -0.262(2) 0.3221(16) 0.7418(17) 0.017 Uiso 1 1 d .
C1 C -0.1936(2) 0.02923(15) 0.82453(15) 0.0162(4) Uani 1 1 d .
H1 H -0.1563 -0.0293 0.8477 0.019 Uiso 1 1 calc R
C2 C -0.3226(2) 0.04786(16) 0.79772(16) 0.0196(5) Uani 1 1 d .
H2 H -0.3883 0.0059 0.7983 0.023 Uiso 1 1 calc R
C3 C -0.3336(2) 0.14008(15) 0.77040(16) 0.0172(4) Uani 1 1 d .
H3 H -0.4100 0.1744 0.7485 0.021 Uiso 1 1 calc R
C4 C 0.0763(2) 0.30224(15) 0.99669(16) 0.0174(4) Uani 1 1 d .
H4 H 0.1538 0.2835 1.0429 0.021 Uiso 1 1 calc R
C5 C 0.0059(2) 0.37915(15) 1.00843(17) 0.0189(5) Uani 1 1 d .
H5 H 0.0249 0.4218 1.0622 0.023 Uiso 1 1 calc R
C6 C -0.0971(2) 0.37971(14) 0.92496(16) 0.0173(4) Uani 1 1 d .
H6 H -0.1637 0.4240 0.9103 0.021 Uiso 1 1 calc R
C7 C 0.0333(2) 0.23481(15) 0.62268(16) 0.0170(4) Uani 1 1 d .
H7 H 0.1041 0.2059 0.6109 0.020 Uiso 1 1 calc R
C8 C -0.0479(2) 0.29642(15) 0.55763(16) 0.0192(5) Uani 1 1 d .
H8 H -0.0440 0.3170 0.4950 0.023 Uiso 1 1 calc R
C9 C -0.1346(2) 0.32066(15) 0.60383(15) 0.0171(4) Uani 1 1 d .
H9 H -0.2032 0.3623 0.5787 0.021 Uiso 1 1 calc R
C10 C -0.0169(2) -0.05465(15) 0.68419(15) 0.0170(4) Uani 1 1 d .
H10 H -0.0755 -0.0709 0.7227 0.020 Uiso 1 1 calc R
C11 C -0.0907(2) 0.01164(16) 0.60198(16) 0.0196(5) Uani 1 1 d .
H11A H -0.0352 0.0345 0.5651 0.029 Uiso 1 1 calc R
H11B H -0.1220 0.0645 0.6314 0.029 Uiso 1 1 calc R
H11C H -0.1619 -0.0218 0.5569 0.029 Uiso 1 1 calc R
C12 C 0.0097(2) -0.14656(16) 0.63911(18) 0.0254(5) Uani 1 1 d .
H12A H -0.0701 -0.1763 0.6027 0.038 Uiso 1 1 calc R
H12B H 0.0575 -0.1882 0.6921 0.038 Uiso 1 1 calc R
H12C H 0.0588 -0.1340 0.5938 0.038 Uiso 1 1 calc R
C13 C 0.1904(2) -0.08861(15) 0.86281(16) 0.0200(5) Uani 1 1 d .
H13 H 0.2186 -0.1392 0.8258 0.024 Uiso 1 1 calc R
C14 C 0.0971(2) -0.13131(16) 0.91032(18) 0.0250(5) Uani 1 1 d .
H14A H 0.1396 -0.1793 0.9580 0.038 Uiso 1 1 calc R
H14B H 0.0268 -0.1595 0.8589 0.038 Uiso 1 1 calc R
H14C H 0.0650 -0.0825 0.9445 0.038 Uiso 1 1 calc R
C15 C 0.3064(2) -0.05260(17) 0.94350(17) 0.0248(5) Uani 1 1 d .
H15A H 0.2816 -0.0018 0.9798 0.037 Uiso 1 1 calc R
H15B H 0.3685 -0.0296 0.9130 0.037 Uiso 1 1 calc R
H15C H 0.3434 -0.1034 0.9894 0.037 Uiso 1 1 calc R
C16 C 0.2334(2) 0.01840(15) 0.70005(16) 0.0181(4) Uani 1 1 d .
H16 H 0.1810 0.0328 0.6307 0.022 Uiso 1 1 calc R
C17 C 0.3250(2) 0.10046(17) 0.73241(18) 0.0231(5) Uani 1 1 d .
H17A H 0.3821 0.0887 0.7991 0.035 Uiso 1 1 calc R
H17B H 0.2775 0.1579 0.7327 0.035 Uiso 1 1 calc R
H17C H 0.3741 0.1072 0.6861 0.035 Uiso 1 1 calc R
C18 C 0.3109(2) -0.06883(17) 0.69266(19) 0.0262(5) Uani 1 1 d .
H18A H 0.3551 -0.0579 0.6436 0.039 Uiso 1 1 calc R
H18B H 0.2545 -0.1225 0.6724 0.039 Uiso 1 1 calc R
H18C H 0.3724 -0.0815 0.7573 0.039 Uiso 1 1 calc R

loop_
_atom_site_aniso_label
_atom_site_aniso_U_11
_atom_site_aniso_U_22
_atom_site_aniso_U_33
_atom_site_aniso_U_23
_atom_site_aniso_U_13
_atom_site_aniso_U_12
Ru 0.01109(9) 0.01102(9) 0.01133(9) -0.00087(6) 0.00264(6) 0.00106(6)
P 0.0147(3) 0.0127(3) 0.0133(3) -0.0011(2) 0.0054(2) 0.0011(2)
N1 0.0145(8) 0.0129(8) 0.0126(8) 0.0010(7) 0.0037(7) 0.0020(7)
N2 0.0128(8) 0.0144(9) 0.0140(9) 0.0000(7) 0.0029(7) 0.0018(7)
N3 0.0126(8) 0.0137(9) 0.0145(9) -0.0005(7) 0.0029(7) 0.0015(7)
N4 0.0154(8) 0.0103(8) 0.0154(9) -0.0005(7) 0.0041(7) 0.0017(7)
N5 0.0129(8) 0.0136(9) 0.0163(9) -0.0010(7) 0.0038(7) -0.0014(7)
N6 0.0145(8) 0.0129(9) 0.0146(9) 0.0004(7) 0.0015(7) 0.0005(7)
B 0.0144(11) 0.0125(11) 0.0154(11) 0.0008(9) 0.0030(9) 0.0016(9)
C1 0.0200(11) 0.0154(10) 0.0145(10) 0.0002(8) 0.0070(8) -0.0011(8)
C2 0.0175(11) 0.0217(12) 0.0199(11) -0.0010(9) 0.0064(9) -0.0028(9)
C3 0.0139(10) 0.0201(11) 0.0174(11) -0.0007(9) 0.0045(8) 0.0004(8)
C4 0.0196(11) 0.0166(11) 0.0150(10) -0.0005(8) 0.0036(8) -0.0003(8)
C5 0.0253(11) 0.0144(11) 0.0170(11) -0.0036(8) 0.0067(9) -0.0006(9)
C6 0.0216(11) 0.0110(10) 0.0210(11) 0.0003(8) 0.0088(9) 0.0038(8)
C7 0.0176(10) 0.0157(11) 0.0180(11) -0.0018(8) 0.0062(8) -0.0040(8)
C8 0.0233(11) 0.0190(11) 0.0148(10) 0.0020(8) 0.0050(9) -0.0040(9)
C9 0.0186(10) 0.0145(11) 0.0143(10) 0.0005(8) -0.0008(8) -0.0037(8)
C10 0.0203(11) 0.0168(11) 0.0157(10) -0.0034(8) 0.0081(9) -0.0048(9)
C11 0.0189(11) 0.0228(12) 0.0159(11) -0.0021(9) 0.0036(8) -0.0049(9)
C12 0.0345(14) 0.0203(12) 0.0235(12) -0.0087(10) 0.0121(10) -0.0053(10)
C13 0.0276(12) 0.0161(11) 0.0183(11) 0.0033(9) 0.0101(9) 0.0087(9)
C14 0.0332(13) 0.0201(12) 0.0244(12) 0.0067(9) 0.0126(10) 0.0038(10)
C15 0.0271(12) 0.0273(13) 0.0200(12) 0.0045(10) 0.0073(10) 0.0121(10)
C16 0.0184(11) 0.0197(11) 0.0180(11) -0.0018(9) 0.0084(9) 0.0013(9)
C17 0.0184(11) 0.0264(12) 0.0266(12) -0.0007(10) 0.0101(9) -0.0001(9)
C18 0.0290(13) 0.0251(13) 0.0311(13) -0.0045(10) 0.0186(11) 0.0049(10)

loop_
_atom_type_symbol
_atom_type_description
_atom_type_scat_dispersion_real
_atom_type_scat_dispersion_imag
_atom_type_scat_source
C C 0.0033 0.0016 'International Tables Vol C Tables 4.2.6.8 and 6.1.1.4'
H H 0.0000 0.0000 'International Tables Vol C Tables 4.2.6.8 and 6.1.1.4'
B B 0.0013 0.0007 'International Tables Vol C Tables 4.2.6.8 and 6.1.1.4'
N N 0.0061 0.0033 'International Tables Vol C Tables 4.2.6.8 and 6.1.1.4'
P P 0.1023 0.0942 'International Tables Vol C Tables 4.2.6.8 and 6.1.1.4'
Ru Ru -1.2594 0.8363 'International Tables Vol C Tables 4.2.6.8 and 6.1.1.4'

loop_
_geom_angle_atom_site_label_1
_geom_angle_atom_site_label_2
_geom_angle_atom_site_label_3
_geom_angle
N3 Ru N1 83.98(7)
N3 Ru N5 85.07(7)
N1 Ru N5 85.05(6)
N3 Ru P 176.54(5)
N1 Ru P 97.27(5)
N5 Ru P 98.23(5)
N3 Ru H01 89.8(8)
N1 Ru H01 87.0(8)
N5 Ru H01 171.0(8)
P Ru H01 87.0(8)
N3 Ru H03 91.4(9)
N1 Ru H03 169.8(10)
N5 Ru H03 85.4(10)
P Ru H03 87.8(9)
H01 Ru H03 102.2(12)
N3 Ru H02 90.0(11)
N1 Ru H02 151.7(13)
N5 Ru H02 122.1(13)
P Ru H02 87.3(11)
H01 Ru H02 65.2(14)
H03 Ru H02 37.0(12)
C13 P C10 102.31(10)
C13 P C16 103.11(10)
C10 P C16 102.58(10)
C13 P Ru 115.58(7)
C10 P Ru 113.68(7)
C16 P Ru 117.59(7)
C1 N1 N2 106.20(17)
C1 N1 Ru 134.84(14)
N2 N1 Ru 118.89(13)
C3 N2 N1 109.98(17)
C3 N2 B 128.96(18)
N1 N2 B 120.77(17)
C4 N3 N4 106.26(16)
C4 N3 Ru 134.01(14)
N4 N3 Ru 119.73(12)
C6 N4 N3 109.80(17)
C6 N4 B 130.19(18)
N3 N4 B 120.01(16)
C7 N5 N6 105.89(17)
C7 N5 Ru 136.57(15)
N6 N5 Ru 117.53(13)
C9 N6 N5 110.19(17)
C9 N6 B 129.13(18)
N5 N6 B 120.60(16)
N4 B N2 108.58(17)
N4 B N6 108.76(17)
N2 B N6 108.61(17)
N4 B H1B 111.3(12)
N2 B H1B 111.0(12)
N6 B H1B 108.6(12)
N1 C1 C2 110.59(19)
N1 C1 H1 124.7
C2 C1 H1 124.7
C3 C2 C1 104.90(19)
C3 C2 H2 127.6
C1 C2 H2 127.6
N2 C3 C2 108.33(19)
N2 C3 H3 125.8
C2 C3 H3 125.8
N3 C4 C5 110.69(19)
N3 C4 H4 124.7
C5 C4 H4 124.7
C6 C5 C4 104.78(19)
C6 C5 H5 127.6
C4 C5 H5 127.6
N4 C6 C5 108.48(19)
N4 C6 H6 125.8
C5 C6 H6 125.8
N5 C7 C8 110.8(2)
N5 C7 H7 124.6
C8 C7 H7 124.6
C9 C8 C7 104.80(19)
C9 C8 H8 127.6
C7 C8 H8 127.6
N6 C9 C8 108.27(19)
N6 C9 H9 125.9
C8 C9 H9 125.9
C12 C10 C11 110.03(18)
C12 C10 P 117.47(16)
C11 C10 P 111.32(15)
C12 C10 H10 105.7
C11 C10 H10 105.7
P C10 H10 105.7
C10 C11 H11A 109.5
C10 C11 H11B 109.5
H11A C11 H11B 109.5
C10 C11 H11C 109.5
H11A C11 H11C 109.5
H11B C11 H11C 109.5
C10 C12 H12A 109.5
C10 C12 H12B 109.5
H12A C12 H12B 109.5
C10 C12 H12C 109.5
H12A C12 H12C 109.5
H12B C12 H12C 109.5
C14 C13 C15 109.82(19)
C14 C13 P 112.70(15)
C15 C13 P 110.58(16)
C14 C13 H13 107.9
C15 C13 H13 107.9
P C13 H13 107.9
C13 C14 H14A 109.5
C13 C14 H14B 109.5
H14A C14 H14B 109.5
C13 C14 H14C 109.5
H14A C14 H14C 109.5
H14B C14 H14C 109.5
C13 C15 H15A 109.5
C13 C15 H15B 109.5
H15A C15 H15B 109.5
C13 C15 H15C 109.5
H15A C15 H15C 109.5
H15B C15 H15C 109.5
C17 C16 C18 107.79(18)
C17 C16 P 114.18(15)
C18 C16 P 116.64(16)
C17 C16 H16 105.8
C18 C16 H16 105.8
P C16 H16 105.8
C16 C17 H17A 109.5
C16 C17 H17B 109.5
H17A C17 H17B 109.5
C16 C17 H17C 109.5
H17A C17 H17C 109.5
H17B C17 H17C 109.5
C16 C18 H18A 109.5
C16 C18 H18B 109.5
H18A C18 H18B 109.5
C16 C18 H18C 109.5
H18A C18 H18C 109.5
H18B C18 H18C 109.5

loop_
_geom_bond_atom_site_label_1
_geom_bond_atom_site_label_2
_geom_bond_distance
Ru N3 2.1314(17)
Ru N1 2.1365(18)
Ru N5 2.2111(18)
Ru P 2.2888(7)
Ru H01 1.58(2)
Ru H03 1.62(3)
Ru H02 1.52(3)
P C13 1.861(2)
P C10 1.866(2)
P C16 1.882(2)
N1 C1 1.336(3)
N1 N2 1.362(2)
N2 C3 1.350(3)
N2 B 1.536(3)
N3 C4 1.335(3)
N3 N4 1.363(2)
N4 C6 1.346(3)
N4 B 1.529(3)
N5 C7 1.331(3)
N5 N6 1.359(2)
N6 C9 1.346(3)
N6 B 1.538(3)
B H1B 1.14(2)
C1 C2 1.397(3)
C1 H1 0.9500
C2 C3 1.373(3)
C2 H2 0.9500
C3 H3 0.9500
C4 C5 1.393(3)
C4 H4 0.9500
C5 C6 1.376(3)
C5 H5 0.9500
C6 H6 0.9500
C7 C8 1.394(3)
C7 H7 0.9500
C8 C9 1.368(3)
C8 H8 0.9500
C9 H9 0.9500
C10 C12 1.533(3)
C10 C11 1.534(3)
C10 H10 1.0000
C11 H11A 0.9800
C11 H11B 0.9800
C11 H11C 0.9800
C12 H12A 0.9800
C12 H12B 0.9800
C12 H12C 0.9800
C13 C14 1.530(3)
C13 C15 1.532(3)
C13 H13 1.0000
C14 H14A 0.9800
C14 H14B 0.9800
C14 H14C 0.9800
C15 H15A 0.9800
C15 H15B 0.9800
C15 H15C 0.9800
C16 C17 1.534(3)
C16 C18 1.542(3)
C16 H16 1.0000
C17 H17A 0.9800
C17 H17B 0.9800
C17 H17C 0.9800
C18 H18A 0.9800
C18 H18B 0.9800
C18 H18C 0.9800
